data_4079082
loop_
_publ_author_name
'Chianese, Anthony R.'
'Shaner, Sarah E.'
'Tendler, Jennifer A.'
'Pudalov, David M.'
'Shopov, Dimitar Y.'
'Kim, Daniel'
'Rogers, Scott L.'
'Mo, Allen'

_publ_section_title
;
 Iridium Complexes of Bulky CCC-Pincer N-Heterocyclic Carbene Ligands:
 Steric Control of Coordination Number and Catalytic Alkene Isomerization
;
_journal_issue 21
_journal_name_full Organometallics
_journal_page_first 7359
_journal_paper_doi 10.1021/om300468d
_journal_volume 31
_journal_year 2012
_chemical_formula_moiety 'C47 H51 Cl3 Ir1 N5'
_chemical_formula_sum 'C47 H51 Cl3 Ir N5'
_chemical_formula_weight 984.53
_space_group_IT_number 14
_symmetry_cell_setting monoclinic
_symmetry_space_group_name_Hall '-P 2yn'
_symmetry_space_group_name_H-M 'P 1 21/n 1'
_atom_sites_solution_hydrogens geom
_atom_sites_solution_primary direct
_audit_creation_date 11-07-01
_audit_creation_method CRYSTALS_ver_14.06
_cell_angle_alpha 90.0
_cell_angle_beta 113.0013(18)
_cell_angle_gamma 90.0
_cell_formula_units_Z 4.00000
_cell_length_a 14.9067(2)
_cell_length_b 19.6272(2)
_cell_length_c 16.3925(2)
_cell_measurement_reflns_used 25468
_cell_measurement_temperature 110
_cell_measurement_theta_max 29.3484
_cell_measurement_theta_min 3.6952
_cell_volume 4414.76(11)
_computing_cell_refinement
;
CrysAlisPro, Oxford Diffraction Ltd.,
Version 1.171.34.44 (release 25-10-2010 CrysAlis171 .NET)
(compiled Oct 25 2010,18:11:34)
;
_computing_data_collection
;
CrysAlisPro, Oxford Diffraction Ltd.,
Version 1.171.34.44 (release 25-10-2010 CrysAlis171 .NET)
(compiled Oct 25 2010,18:11:34)
;
_computing_data_reduction
;
CrysAlisPro, Oxford Diffraction Ltd.,
Version 1.171.34.44 (release 25-10-2010 CrysAlis171 .NET)
(compiled Oct 25 2010,18:11:34)
;
_computing_publication_material 'CRYSTALS (Betteridge et al., 2003)'
_computing_structure_refinement 'CRYSTALS (Betteridge et al., 2003)'
_computing_structure_solution 'SIR92 (Altomare et al., 1994)'
_diffrn_ambient_temperature 110(2)
_diffrn_detector CCD
_diffrn_detector_area_resol_mean 10.3533
_diffrn_detector_type 'Oxford Diffraction Ruby CCD'
_diffrn_measured_fraction_theta_full 0.995
_diffrn_measured_fraction_theta_max 0.893
_diffrn_measurement_details
;
  1 omega  -15.00   74.00   1.0000   75.0000
omega____ theta____ kappa____ phi______ frames
    -       11.2176   37.0000  -30.0000 89

  2 omega   -8.00   20.00   1.0000   75.0000
omega____ theta____ kappa____ phi______ frames
    -       11.2176  -37.0000  -60.0000 28

  3 omega  -65.00   28.00   1.0000   75.0000
omega____ theta____ kappa____ phi______ frames
    -       11.2176  -37.0000  150.0000 93

  4 omega  -65.00   28.00   1.0000   75.0000
omega____ theta____ kappa____ phi______ frames
    -       11.2176  -37.0000    0.0000 93

  5 omega  -15.00   87.00   1.0000   75.0000
omega____ theta____ kappa____ phi______ frames
    -       11.2176   37.0000  150.0000 102

  6 omega  -38.00    3.00   1.0000   75.0000
omega____ theta____ kappa____ phi______ frames
    -      -11.9208   37.0000  -90.0000 41

;
_diffrn_measurement_device '\k-geometry diffractometer'
_diffrn_measurement_device_type 'Xcalibur, Ruby, Gemini ultra'
_diffrn_measurement_method '\w scans'
_diffrn_orient_matrix_UB_11 -0.0015663000
_diffrn_orient_matrix_UB_12 -0.0071191000
_diffrn_orient_matrix_UB_13 0.0418338000
_diffrn_orient_matrix_UB_21 0.0231939000
_diffrn_orient_matrix_UB_22 0.0315718000
_diffrn_orient_matrix_UB_23 0.0164269000
_diffrn_orient_matrix_UB_31 -0.0461840000
_diffrn_orient_matrix_UB_32 0.0160842000
_diffrn_orient_matrix_UB_33 -0.0137258000
_diffrn_radiation_monochromator graphite
_diffrn_radiation_probe x-ray
_diffrn_radiation_source 'Enhance (Mo) X-ray Source'
_diffrn_radiation_type 'Mo K\a'
_diffrn_radiation_wavelength 0.7107
_diffrn_reflns_av_R_equivalents 0.0393
_diffrn_reflns_av_sigmaI/netI 0.0757
_diffrn_reflns_limit_h_max 20
_diffrn_reflns_limit_h_min -20
_diffrn_reflns_limit_k_max 26
_diffrn_reflns_limit_k_min -24
_diffrn_reflns_limit_l_max 21
_diffrn_reflns_limit_l_min -22
_diffrn_reflns_number 51560
_diffrn_reflns_theta_full 26.472
_diffrn_reflns_theta_max 29.3484
_diffrn_reflns_theta_min 3.6952
_diffrn_source 'fine-focus sealed tube'
_diffrn_source_current 40
_diffrn_source_voltage 50
_diffrn_standards_decay_% <2%
_diffrn_standards_interval_count 50
_diffrn_standards_number 2
_exptl_absorpt_coefficient_mu 3.235
_exptl_absorpt_correction_T_max 1.00000
_exptl_absorpt_correction_T_min 0.78526
_exptl_absorpt_correction_type multi-scan
_exptl_absorpt_process_details
;
CrysAlisPro, Oxford Diffraction Ltd.,
Version 1.171.34.44 (release 25-10-2010 CrysAlis171 .NET)
(compiled Oct 25 2010,18:11:34)
Empirical absorption correction using spherical harmonics,
 implemented in SCALE3 ABSPACK scaling algorithm.
;
_exptl_crystal_colour yellow
_exptl_crystal_density_diffrn 1.481
_exptl_crystal_density_method 'not measured'
_exptl_crystal_description block
_exptl_crystal_F_000 1984
_exptl_crystal_size_max 0.2178
_exptl_crystal_size_mid 0.0719
_exptl_crystal_size_min 0.0579
_refine_diff_density_max 2.08
_refine_diff_density_min -1.81
_refine_ls_extinction_method None
_refine_ls_goodness_of_fit_ref 0.9670
_refine_ls_matrix_type full
_refine_ls_number_parameters 505
_refine_ls_number_reflns 10888
_refine_ls_number_restraints 0
_refine_ls_R_factor_all 0.0499
_refine_ls_R_factor_gt 0.0431
_refine_ls_shift/su_max 0.0028863
_refine_ls_shift/su_mean 0.0000354
_refine_ls_structure_factor_coef Fsqd
_refine_ls_weighting_details
;
 Method, part 1, Chebychev polynomial, (Watkin, 1994, Prince, 1982) 
 [weight] = 1.0/[A~0~*T~0~(x)+A~1~*T~1~(x) ... +A~n-1~]*T~n-1~(x)] 
 where A~i~ are the Chebychev coefficients listed below and x= Fcalc/Fmax 
 Method = Robust Weighting (Prince, 1982) 
 W = [weight] * [1-(deltaF/6*sigmaF)^2^]^2^ 
 A~i~ are: 
 131. 121. 66.3 22.5 
;
_refine_ls_weighting_scheme calc
_refine_ls_wR_factor_all 0.0563
_refine_ls_wR_factor_gt 0.0555
_refine_ls_wR_factor_ref 0.0563
_reflns_limit_h_max 18
_reflns_limit_h_min -20
_reflns_limit_k_max 26
_reflns_limit_k_min 0
_reflns_limit_l_max 22
_reflns_limit_l_min 0
_reflns_number_gt 9879
_reflns_number_total 10888
_reflns_threshold_expression I>2.0\s(I)
_oxford_diffrn_Wilson_B_factor 1.01
_oxford_diffrn_Wilson_scale 3.46
_oxford_refine_ls_r_factor_ref 0.0499
_oxford_refine_ls_scale 0.5577(3)
_oxford_reflns_number_all 10888
_oxford_reflns_threshold_expression_ref I>-10.0\s(I)
_cod_data_source_file om300468d_si_002.cif
_cod_data_source_block arc54e
_cod_depositor_comments
;
The following automatic conversions were performed:

'_symmetry_cell_setting' value 'Monoclinic' changed to 'monoclinic'
according to /home/saulius/struct/CIF-dictionaries/cif_core.dic
dictionary named 'cif_core.dic' version 2.4.2 from
2011-04-26.

'_diffrn_radiation_probe' value 'X-ray' changed to
'x-ray' according to
/home/saulius/struct/CIF-dictionaries/cif_core.dic dictionary named
'cif_core.dic' version 2.4.2 from 2011-04-26.

Automatic conversion script
Id: cif_fix_values 1891 2012-01-12 08:04:46Z andrius 
;
_cod_original_cell_volume 4414.76(13)
_cod_original_sg_symbol_H-M 'P 1 21/n 1 '
_cod_original_formula_sum 'C47 H51 Cl3 Ir1 N5'
_cod_database_code 4079082

loop_
_symmetry_equiv_pos_as_xyz
x,y,z
-x,-y,-z
-x+1/2,y+1/2,-z+1/2
x+1/2,-y+1/2,z+1/2

loop_
_atom_site_label
_atom_site_type_symbol
_atom_site_fract_x
_atom_site_fract_y
_atom_site_fract_z
_atom_site_U_iso_or_equiv
_atom_site_occupancy
_atom_site_adp_type
_atom_site_refinement_flags_posn
Ir1 Ir 0.629704(10) 0.632619(7) 0.786802(9) 0.0117 1.0000 Uani .
Cl2 Cl 0.70424(6) 0.51678(4) 0.81282(6) 0.0192 1.0000 Uani .
N3 N 0.7680(2) 0.67596(16) 0.8470(2) 0.0188 1.0000 Uani .
C4 C 0.8423(3) 0.70160(19) 0.8788(2) 0.0201 1.0000 Uani .
C5 C 0.4998(2) 0.59317(17) 0.7297(2) 0.0144 1.0000 Uani .
C6 C 0.4464(2) 0.57624(17) 0.7794(2) 0.0146 1.0000 Uani .
N7 N 0.4991(2) 0.59374(14) 0.87036(19) 0.0144 1.0000 Uani .
C8 C 0.5912(2) 0.62211(16) 0.8906(2) 0.0143 1.0000 Uani .
N9 N 0.62671(19) 0.63351(18) 0.97975(18) 0.0155 1.0000 Uani .
C10 C 0.5606(2) 0.61274(17) 1.0159(2) 0.0155 1.0000 Uani .
C11 C 0.4783(3) 0.58728(17) 0.9461(2) 0.0150 1.0000 Uani .
C12 C 0.3998(3) 0.56153(19) 0.9614(2) 0.0181 1.0000 Uani .
C13 C 0.4064(3) 0.56102(19) 1.0482(2) 0.0190 1.0000 Uani .
C14 C 0.4892(3) 0.58531(18) 1.1178(2) 0.0196 1.0000 Uani .
C15 C 0.5681(3) 0.61264(18) 1.1034(2) 0.0184 1.0000 Uani .
C16 C 0.7144(3) 0.67234(18) 1.0278(2) 0.0169 1.0000 Uani .
C17 C 0.7045(3) 0.74336(19) 1.0307(2) 0.0204 1.0000 Uani .
C18 C 0.6085(3) 0.7797(2) 0.9844(3) 0.0275 1.0000 Uani .
C19 C 0.6141(4) 0.8331(3) 0.9198(4) 0.0501 1.0000 Uani .
C20 C 0.7881(3) 0.7805(2) 1.0789(3) 0.0308 1.0000 Uani .
C21 C 0.8765(3) 0.7484(2) 1.1220(3) 0.0317 1.0000 Uani .
C22 C 0.8836(3) 0.6784(2) 1.1182(3) 0.0273 1.0000 Uani .
C23 C 0.8026(3) 0.6390(2) 1.0703(2) 0.0215 1.0000 Uani .
C24 C 0.8132(3) 0.5619(2) 1.0699(3) 0.0292 1.0000 Uani .
C25 C 0.8927(3) 0.5399(2) 1.0386(3) 0.0388 1.0000 Uani .
C26 C 0.8322(3) 0.5333(2) 1.1612(3) 0.0399 1.0000 Uani .
C27 C 0.3546(3) 0.54663(19) 0.7406(2) 0.0175 1.0000 Uani .
C28 C 0.3191(3) 0.53280(19) 0.6494(3) 0.0203 1.0000 Uani .
C29 C 0.3711(2) 0.54803(18) 0.5979(2) 0.0159 1.0000 Uani .
C30 C 0.4622(2) 0.57894(17) 0.6396(2) 0.0134 1.0000 Uani .
N31 N 0.5287(2) 0.60036(15) 0.60112(18) 0.0146 1.0000 Uani .
C32 C 0.6146(2) 0.6303(2) 0.6592(2) 0.0151 1.0000 Uani .
N33 N 0.6619(2) 0.64985(14) 0.60805(19) 0.0139 1.0000 Uani .
C34 C 0.6112(2) 0.63360(19) 0.5184(2) 0.0161 1.0000 Uani .
C35 C 0.5238(2) 0.60143(18) 0.5141(2) 0.0154 1.0000 Uani .
C36 C 0.4563(3) 0.57813(18) 0.4336(2) 0.0178 1.0000 Uani .
C37 C 0.4781(3) 0.58828(19) 0.3593(2) 0.0202 1.0000 Uani .
C38 C 0.5629(3) 0.62176(19) 0.3651(2) 0.0216 1.0000 Uani .
C39 C 0.6306(2) 0.64363(17) 0.4455(2) 0.0167 1.0000 Uani .
C40 C 0.7570(3) 0.68221(19) 0.6407(2) 0.0161 1.0000 Uani .
C41 C 0.7623(3) 0.75354(19) 0.6478(2) 0.0192 1.0000 Uani .
C42 C 0.6733(3) 0.7986(2) 0.6266(3) 0.0246 1.0000 Uani .
C43 C 0.6798(3) 0.8392(2) 0.7088(3) 0.0363 1.0000 Uani .
C44 C 0.6621(4) 0.8467(2) 0.5508(3) 0.0395 1.0000 Uani .
C45 C 0.8540(3) 0.7831(2) 0.6757(3) 0.0257 1.0000 Uani .
C46 C 0.9366(3) 0.7437(2) 0.6958(3) 0.0277 1.0000 Uani .
C47 C 0.9290(3) 0.6736(2) 0.6890(3) 0.0250 1.0000 Uani .
C48 C 0.8392(3) 0.6411(2) 0.6609(2) 0.0210 1.0000 Uani .
C49 C 0.8333(3) 0.5639(2) 0.6518(3) 0.0317 1.0000 Uani .
C50 C 0.9004(3) 0.5289(3) 0.7366(4) 0.0442 1.0000 Uani .
C51 C 0.8582(4) 0.5420(3) 0.5731(4) 0.0477 1.0000 Uani .
Cl52 Cl 0.29363(13) 0.18974(11) 0.68260(13) 0.0783 1.0000 Uani .
C53 C 0.1863(5) 0.2284(3) 0.6752(5) 0.0725 1.0000 Uani .
Cl54 Cl 0.19236(14) 0.31813(10) 0.67437(13) 0.0763 1.0000 Uani .
C2 C 0.9363(3) 0.7347(2) 0.9188(3) 0.0354 1.0000 Uani .
C3 C 0.5733(5) 0.8123(3) 1.0514(4) 0.0595 1.0000 Uani .
H121 H 0.3444 0.5445 0.9153 0.0219 1.0000 Uiso R
H131 H 0.3553 0.5436 1.0600 0.0230 1.0000 Uiso R
H141 H 0.4913 0.5837 1.1751 0.0251 1.0000 Uiso R
H151 H 0.6237 0.6305 1.1520 0.0225 1.0000 Uiso R
H181 H 0.5600 0.7463 0.9491 0.0344 1.0000 Uiso R
H191 H 0.5530 0.8558 0.8914 0.0614 1.0000 Uiso R
H192 H 0.6627 0.8662 0.9512 0.0614 1.0000 Uiso R
H193 H 0.6335 0.8130 0.8750 0.0614 1.0000 Uiso R
H201 H 0.7840 0.8281 1.0819 0.0364 1.0000 Uiso R
H211 H 0.9319 0.7741 1.1529 0.0367 1.0000 Uiso R
H221 H 0.9438 0.6561 1.1473 0.0307 1.0000 Uiso R
H241 H 0.7510 0.5435 1.0291 0.0300 1.0000 Uiso R
H251 H 0.8950 0.4912 1.0363 0.0421 1.0000 Uiso R
H252 H 0.9551 0.5563 1.0780 0.0421 1.0000 Uiso R
H253 H 0.8797 0.5577 0.9801 0.0421 1.0000 Uiso R
H261 H 0.8378 0.4845 1.1594 0.0435 1.0000 Uiso R
H262 H 0.8922 0.5521 1.2034 0.0435 1.0000 Uiso R
H263 H 0.7796 0.5448 1.1790 0.0435 1.0000 Uiso R
H271 H 0.3179 0.5365 0.7734 0.0211 1.0000 Uiso R
H281 H 0.2566 0.5121 0.6211 0.0239 1.0000 Uiso R
H291 H 0.3458 0.5382 0.5374 0.0171 1.0000 Uiso R
H361 H 0.3994 0.5564 0.4301 0.0201 1.0000 Uiso R
H371 H 0.4349 0.5724 0.3050 0.0217 1.0000 Uiso R
H381 H 0.5766 0.6279 0.3144 0.0247 1.0000 Uiso R
H391 H 0.6871 0.6638 0.4495 0.0202 1.0000 Uiso R
H421 H 0.6156 0.7702 0.6082 0.0296 1.0000 Uiso R
H431 H 0.6212 0.8659 0.6946 0.0460 1.0000 Uiso R
H432 H 0.7349 0.8692 0.7263 0.0460 1.0000 Uiso R
H433 H 0.6850 0.8083 0.7561 0.0460 1.0000 Uiso R
H441 H 0.6027 0.8728 0.5338 0.0442 1.0000 Uiso R
H442 H 0.7163 0.8775 0.5677 0.0442 1.0000 Uiso R
H443 H 0.6605 0.8212 0.5000 0.0442 1.0000 Uiso R
H451 H 0.8595 0.8303 0.6807 0.0321 1.0000 Uiso R
H461 H 0.9972 0.7642 0.7141 0.0327 1.0000 Uiso R
H471 H 0.9845 0.6474 0.7037 0.0300 1.0000 Uiso R
H491 H 0.7668 0.5501 0.6406 0.0371 1.0000 Uiso R
H501 H 0.8938 0.4806 0.7288 0.0522 1.0000 Uiso R
H502 H 0.9666 0.5426 0.7495 0.0522 1.0000 Uiso R
H503 H 0.8818 0.5428 0.7838 0.0522 1.0000 Uiso R
H511 H 0.8502 0.4936 0.5660 0.0518 1.0000 Uiso R
H512 H 0.9250 0.5531 0.5852 0.0518 1.0000 Uiso R
H513 H 0.8163 0.5639 0.5190 0.0518 1.0000 Uiso R
H531 H 0.1712 0.2142 0.7246 0.0901 1.0000 Uiso R
H532 H 0.1354 0.2145 0.6189 0.0901 1.0000 Uiso R
H21 H 0.9573 0.7339 0.9821 0.0375 1.0000 Uiso R
H22 H 0.9310 0.7809 0.8980 0.0375 1.0000 Uiso R
H23 H 0.9819 0.7104 0.9012 0.0375 1.0000 Uiso R
H31 H 0.5099 0.8324 1.0201 0.0784 1.0000 Uiso R
H32 H 0.6199 0.8477 1.0822 0.0784 1.0000 Uiso R
H33 H 0.5706 0.7785 1.0923 0.0784 1.0000 Uiso R
H1 H 0.5829 0.7069 0.7774 0.0500 1.0000 Uiso R

loop_
_atom_site_aniso_label
_atom_site_aniso_U_11
_atom_site_aniso_U_22
_atom_site_aniso_U_33
_atom_site_aniso_U_23
_atom_site_aniso_U_13
_atom_site_aniso_U_12
Ir1 0.01056(5) 0.01191(5) 0.01108(5) -0.00013(7) 0.00240(4) -0.00272(7)
Cl2 0.0193(4) 0.0170(4) 0.0205(4) 0.0013(3) 0.0068(3) 0.0007(3)
N3 0.0216(16) 0.0175(15) 0.0164(14) -0.0001(12) 0.0064(12) 0.0002(13)
C4 0.0213(18) 0.0202(18) 0.0171(17) 0.0022(14) 0.0058(15) -0.0049(15)
C5 0.0127(15) 0.0111(16) 0.0166(16) 0.0006(13) 0.0026(13) 0.0020(12)
C6 0.0154(16) 0.0136(16) 0.0132(15) 0.0027(13) 0.0039(13) 0.0028(13)
N7 0.0142(13) 0.0121(14) 0.0155(14) -0.0009(11) 0.0043(11) -0.0007(11)
C8 0.0174(15) 0.0082(16) 0.0160(15) -0.0008(12) 0.0049(12) 0.0024(12)
N9 0.0140(13) 0.0132(13) 0.0183(13) -0.0010(14) 0.0052(11) -0.0009(14)
C10 0.0184(16) 0.0114(15) 0.0163(16) -0.0007(12) 0.0063(13) 0.0001(12)
C11 0.0170(16) 0.0108(15) 0.0184(16) -0.0003(13) 0.0081(14) 0.0002(13)
C12 0.0163(17) 0.0171(17) 0.0196(18) -0.0009(14) 0.0057(14) 0.0005(14)
C13 0.0216(18) 0.0163(18) 0.0226(18) 0.0003(14) 0.0123(15) -0.0007(14)
C14 0.0266(19) 0.0161(17) 0.0200(17) -0.0016(14) 0.0134(15) 0.0017(15)
C15 0.0217(17) 0.0179(17) 0.0163(16) -0.0019(13) 0.0083(14) 0.0018(14)
C16 0.0185(17) 0.0170(17) 0.0157(16) -0.0035(13) 0.0074(14) -0.0060(14)
C17 0.0259(19) 0.0174(18) 0.0217(18) -0.0039(15) 0.0133(15) -0.0041(15)
C18 0.032(2) 0.0177(19) 0.033(2) 0.0001(17) 0.0136(19) 0.0006(17)
C19 0.057(3) 0.042(3) 0.050(3) 0.021(3) 0.020(3) 0.010(3)
C20 0.036(2) 0.022(2) 0.036(2) -0.0071(18) 0.016(2) -0.0104(18)
C21 0.031(2) 0.030(2) 0.030(2) -0.0118(18) 0.0075(18) -0.0173(19)
C22 0.0205(19) 0.031(2) 0.028(2) -0.0049(17) 0.0061(16) -0.0063(17)
C23 0.0202(16) 0.0201(18) 0.0204(16) -0.0038(16) 0.0036(13) -0.0057(16)
C24 0.0167(18) 0.022(2) 0.038(2) -0.0054(18) -0.0014(17) -0.0065(16)
C25 0.031(2) 0.032(2) 0.043(3) -0.007(2) 0.002(2) 0.002(2)
C26 0.025(2) 0.029(2) 0.058(3) 0.012(2) 0.008(2) -0.0006(19)
C27 0.0144(16) 0.0192(17) 0.0177(17) 0.0026(14) 0.0050(13) 0.0026(14)
C28 0.0147(17) 0.0171(18) 0.0257(19) -0.0028(15) 0.0041(15) -0.0036(14)
C29 0.0147(16) 0.0140(16) 0.0158(16) 0.0001(13) 0.0026(13) -0.0009(13)
C30 0.0118(15) 0.0117(15) 0.0162(16) 0.0025(12) 0.0050(13) 0.0016(12)
N31 0.0144(13) 0.0144(14) 0.0130(13) 0.0016(11) 0.0031(11) -0.0018(11)
C32 0.0164(14) 0.0113(14) 0.0161(14) 0.0011(15) 0.0046(12) -0.0009(15)
N33 0.0132(13) 0.0129(15) 0.0148(13) 0.0020(10) 0.0046(11) -0.0008(11)
C34 0.0165(14) 0.0041(12) 0.0174(14) 0.0004(15) -0.0046(12) -0.0016(15)
C35 0.0166(16) 0.0130(16) 0.0162(16) 0.0007(13) 0.0059(13) 0.0001(13)
C36 0.0158(16) 0.0154(17) 0.0183(17) 0.0007(14) 0.0026(14) 0.0015(13)
C37 0.0226(18) 0.0176(17) 0.0139(16) -0.0013(13) 0.0002(14) 0.0028(15)
C38 0.0285(19) 0.019(2) 0.0163(16) 0.0016(14) 0.0082(14) 0.0045(15)
C39 0.0093(14) 0.0114(18) 0.0264(17) -0.0003(13) 0.0036(13) 0.0024(12)
C40 0.0156(16) 0.0193(17) 0.0135(15) -0.0018(13) 0.0056(13) -0.0070(14)
C41 0.0200(18) 0.0198(18) 0.0183(17) 0.0010(14) 0.0079(14) -0.0022(15)
C42 0.0213(19) 0.0152(18) 0.036(2) -0.0012(16) 0.0098(17) -0.0031(15)
C43 0.033(2) 0.027(2) 0.052(3) -0.010(2) 0.020(2) -0.0001(19)
C44 0.034(2) 0.027(2) 0.050(3) 0.012(2) 0.009(2) 0.0001(19)
C45 0.027(2) 0.0197(19) 0.032(2) -0.0054(16) 0.0133(17) -0.0079(16)
C46 0.0174(18) 0.033(2) 0.034(2) -0.0068(18) 0.0113(17) -0.0102(17)
C47 0.0143(17) 0.029(2) 0.032(2) -0.0041(17) 0.0082(16) 0.0011(15)
C48 0.0187(16) 0.023(2) 0.0206(16) -0.0012(16) 0.0071(13) -0.0042(16)
C49 0.020(2) 0.019(2) 0.053(3) 0.0031(19) 0.0103(19) 0.0000(16)
C50 0.036(3) 0.037(3) 0.063(4) 0.023(2) 0.022(2) 0.010(2)
C51 0.052(3) 0.025(2) 0.052(3) -0.013(2) 0.005(3) 0.007(2)
Cl52 0.0589(10) 0.0864(13) 0.0821(12) -0.0084(10) 0.0194(9) -0.0077(9)
C53 0.067(4) 0.061(4) 0.102(6) -0.009(4) 0.046(4) -0.025(4)
Cl54 0.0805(12) 0.0736(12) 0.0831(12) -0.0130(10) 0.0409(10) -0.0144(10)
C2 0.025(2) 0.039(3) 0.033(2) 0.004(2) 0.0015(18) -0.0165(19)
C3 0.064(4) 0.074(4) 0.053(3) 0.014(3) 0.036(3) 0.034(3)

loop_
_atom_type_symbol
_atom_type_scat_dispersion_real
_atom_type_scat_dispersion_imag
_atom_type_scat_Cromer_Mann_a1
_atom_type_scat_Cromer_Mann_b1
_atom_type_scat_Cromer_Mann_a2
_atom_type_scat_Cromer_Mann_b2
_atom_type_scat_Cromer_Mann_a3
_atom_type_scat_Cromer_Mann_b3
_atom_type_scat_Cromer_Mann_a4
_atom_type_scat_Cromer_Mann_b4
_atom_type_scat_Cromer_Mann_c
_atom_type_scat_source
C 0.0033 0.0016 2.3100 20.8439 1.0200 10.2075 1.5886 0.5687 0.8650 51.6512 0.2156 'International Tables Vol C 4.2.6.8 and 6.1.1.4'
H 0.0000 0.0000 0.4930 10.5109 0.3229 26.1257 0.1402 3.1424 0.0408 57.7998 0.0030 'International Tables Vol C 4.2.6.8 and 6.1.1.4'
N 0.0061 0.0033 12.2126 0.0057 3.1322 9.8933 2.0125 28.9975 1.1663 0.5826 -11.5290 'International Tables Vol C 4.2.6.8 and 6.1.1.4'
Cl 0.1484 0.1585 11.4604 0.0104 7.1964 1.1662 6.2556 18.5194 1.6455 47.7784 -9.5574 'International Tables Vol C 4.2.6.8 and 6.1.1.4'
Ir -1.4442 7.9887 27.3049 1.5928 16.7296 8.8655 15.6115 0.4179 5.8338 45.0011 11.4722 'International Tables Vol C 4.2.6.8 and 6.1.1.4'

loop_
_exptl_crystal_face_index_h
_exptl_crystal_face_index_k
_exptl_crystal_face_index_l
_exptl_crystal_face_perp_dist
_exptl_oxdiff_crystal_face_indexfrac_h
_exptl_oxdiff_crystal_face_indexfrac_k
_exptl_oxdiff_crystal_face_indexfrac_l
_exptl_oxdiff_crystal_face_x
_exptl_oxdiff_crystal_face_y
_exptl_oxdiff_crystal_face_z
-1 1 0 0.0116 -1.0000 1.0000 -0.0000 -0.0054 0.0084 0.0623
1 -1 0 0.0464 1.0000 -1.0000 0.0000 0.0054 -0.0084 -0.0623
-1 0 1 0.0903 -1.0000 0.0000 1.0000 0.0435 -0.0067 0.0324
0 0 -1 0.0874 0.0000 -0.0000 -1.0000 -0.0418 -0.0165 0.0138
0 -1 0 0.0364 -0.0000 -1.0000 0.0000 0.0070 -0.0316 -0.0162
0 1 0 0.0246 0.0000 1.0000 -0.0000 -0.0070 0.0316 0.0162
0 0 1 0.1090 -0.0000 0.0000 1.0000 0.0418 0.0165 -0.0138
1 0 -1 0.0882 1.0000 0.0000 -1.0000 -0.0435 0.0067 -0.0324
1 1 0 0.0419 1.0000 1.0000 -0.0000 -0.0087 0.0548 -0.0300
-1 -1 0 0.0244 -1.0000 -1.0000 0.0000 0.0087 -0.0548 0.0300

loop_
_geom_angle_atom_site_label_1
_geom_angle_atom_site_label_2
_geom_angle_atom_site_label_3
_geom_angle
_geom_angle_publ_flag
Cl2 Ir1 N3 89.94(9) yes
Cl2 Ir1 C5 90.72(10) yes
N3 Ir1 C5 179.29(13) yes
Cl2 Ir1 C8 90.99(9) yes
N3 Ir1 C8 101.39(12) yes
C5 Ir1 C8 78.87(14) yes
Cl2 Ir1 C32 91.03(11) yes
N3 Ir1 C32 100.92(12) yes
C5 Ir1 C32 78.79(14) yes
C8 Ir1 C32 157.60(13) yes
Cl2 Ir1 H1 175.9 no
N3 Ir1 H1 89.2 no
C5 Ir1 H1 90.1 no
C8 Ir1 H1 85.2 no
C32 Ir1 H1 93.1 no
Ir1 N3 C4 177.8(3) yes
N3 C4 C2 179.5(4) yes
Ir1 C5 C6 120.3(3) yes
Ir1 C5 C30 120.2(3) yes
C6 C5 C30 119.4(3) yes
C5 C6 N7 110.4(3) yes
C5 C6 C27 121.4(3) yes
N7 C6 C27 128.1(3) yes
C6 N7 C8 115.5(3) yes
C6 N7 C11 133.1(3) yes
C8 N7 C11 111.3(3) yes
N7 C8 Ir1 114.9(2) yes
N7 C8 N9 104.7(3) yes
Ir1 C8 N9 140.5(3) yes
C8 N9 C10 111.4(3) yes
C8 N9 C16 123.9(3) yes
C10 N9 C16 124.0(3) yes
N9 C10 C11 107.1(3) yes
N9 C10 C15 130.6(3) yes
C11 C10 C15 122.2(3) yes
C10 C11 N7 105.5(3) yes
C10 C11 C12 120.9(3) yes
N7 C11 C12 133.6(3) yes
C11 C12 C13 117.5(3) yes
C11 C12 H121 121.7 no
C13 C12 H121 120.7 no
C12 C13 C14 121.4(3) yes
C12 C13 H131 119.0 no
C14 C13 H131 119.5 no
C13 C14 C15 121.8(3) yes
C13 C14 H141 119.0 no
C15 C14 H141 119.2 no
C14 C15 C10 116.1(3) yes
C14 C15 H151 120.6 no
C10 C15 H151 123.3 no
N9 C16 C17 117.1(3) yes
N9 C16 C23 120.0(3) yes
C17 C16 C23 122.8(3) yes
C16 C17 C18 122.8(3) yes
C16 C17 C20 117.2(4) yes
C18 C17 C20 120.0(4) yes
C17 C18 C19 112.1(4) yes
C17 C18 C3 111.1(4) yes
C19 C18 C3 109.9(4) yes
C17 C18 H181 108.4 no
C19 C18 H181 106.2 no
C3 C18 H181 108.9 no
C18 C19 H191 111.0 no
C18 C19 H192 109.2 no
H191 C19 H192 108.7 no
C18 C19 H193 111.1 no
H191 C19 H193 109.3 no
H192 C19 H193 107.3 no
C17 C20 C21 121.0(4) yes
C17 C20 H201 119.2 no
C21 C20 H201 119.8 no
C20 C21 C22 120.4(4) yes
C20 C21 H211 119.9 no
C22 C21 H211 119.7 no
C21 C22 C23 120.9(4) yes
C21 C22 H221 120.9 no
C23 C22 H221 118.3 no
C22 C23 C16 117.7(4) yes
C22 C23 C24 119.1(3) yes
C16 C23 C24 123.1(3) yes
C23 C24 C25 112.3(4) yes
C23 C24 C26 110.1(4) yes
C25 C24 C26 110.9(4) yes
C23 C24 H241 107.4 no
C25 C24 H241 108.5 no
C26 C24 H241 107.4 no
C24 C25 H251 109.9 no
C24 C25 H252 110.8 no
H251 C25 H252 108.8 no
C24 C25 H253 110.5 no
H251 C25 H253 108.5 no
H252 C25 H253 108.3 no
C24 C26 H261 108.8 no
C24 C26 H262 109.3 no
H261 C26 H262 109.6 no
C24 C26 H263 110.6 no
H261 C26 H263 109.5 no
H262 C26 H263 109.2 no
C6 C27 C28 117.4(3) yes
C6 C27 H271 121.6 no
C28 C27 H271 121.0 no
C27 C28 C29 122.7(3) yes
C27 C28 H281 119.4 no
C29 C28 H281 117.9 no
C28 C29 C30 117.6(3) yes
C28 C29 H291 120.9 no
C30 C29 H291 121.5 no
C29 C30 C5 121.3(3) yes
C29 C30 N31 128.3(3) yes
C5 C30 N31 110.4(3) yes
C30 N31 C32 115.7(3) yes
C30 N31 C35 133.3(3) yes
C32 N31 C35 111.0(3) yes
N31 C32 Ir1 114.8(2) yes
N31 C32 N33 105.1(3) yes
Ir1 C32 N33 140.1(2) yes
C32 N33 C34 112.9(3) yes
C32 N33 C40 124.7(3) yes
C34 N33 C40 122.4(3) yes
N33 C34 C35 105.2(3) yes
N33 C34 C39 132.9(3) yes
C35 C34 C39 121.9(3) yes
C34 C35 N31 105.9(3) yes
C34 C35 C36 120.2(3) yes
N31 C35 C36 133.9(3) yes
C35 C36 C37 117.1(3) yes
C35 C36 H361 120.9 no
C37 C36 H361 122.0 no
C36 C37 C38 121.5(3) yes
C36 C37 H371 118.8 no
C38 C37 H371 119.7 no
C37 C38 C39 121.1(3) yes
C37 C38 H381 120.4 no
C39 C38 H381 118.5 no
C38 C39 C34 118.2(3) yes
C38 C39 H391 120.9 no
C34 C39 H391 120.9 no
N33 C40 C41 118.8(3) yes
N33 C40 C48 118.4(3) yes
C41 C40 C48 122.8(3) yes
C40 C41 C42 123.1(3) yes
C40 C41 C45 117.4(4) yes
C42 C41 C45 119.5(3) yes
C41 C42 C43 110.6(3) yes
C41 C42 C44 110.8(3) yes
C43 C42 C44 110.2(4) yes
C41 C42 H421 108.9 no
C43 C42 H421 108.5 no
C44 C42 H421 107.6 no
C42 C43 H431 109.2 no
C42 C43 H432 109.5 no
H431 C43 H432 109.1 no
C42 C43 H433 109.8 no
H431 C43 H433 108.5 no
H432 C43 H433 110.8 no
C42 C44 H441 111.1 no
C42 C44 H442 110.2 no
H441 C44 H442 108.9 no
C42 C44 H443 110.0 no
H441 C44 H443 108.5 no
H442 C44 H443 108.1 no
C41 C45 C46 121.1(4) yes
C41 C45 H451 119.1 no
C46 C45 H451 119.8 no
C45 C46 C47 120.1(4) yes
C45 C46 H461 120.0 no
C47 C46 H461 119.9 no
C46 C47 C48 121.5(4) yes
C46 C47 H471 119.7 no
C48 C47 H471 118.8 no
C40 C48 C47 117.2(4) yes
C40 C48 C49 122.8(3) yes
C47 C48 C49 120.0(4) yes
C48 C49 C50 111.5(4) yes
C48 C49 C51 109.8(4) yes
C50 C49 C51 110.7(4) yes
C48 C49 H491 108.0 no
C50 C49 H491 107.7 no
C51 C49 H491 109.0 no
C49 C50 H501 109.2 no
C49 C50 H502 108.9 no
H501 C50 H502 110.5 no
C49 C50 H503 108.3 no
H501 C50 H503 110.0 no
H502 C50 H503 109.8 no
C49 C51 H511 108.7 no
C49 C51 H512 109.6 no
H511 C51 H512 108.5 no
C49 C51 H513 111.4 no
H511 C51 H513 109.1 no
H512 C51 H513 109.5 no
Cl52 C53 Cl54 112.9(3) yes
Cl52 C53 H531 109.1 no
Cl54 C53 H531 109.0 no
Cl52 C53 H532 107.4 no
Cl54 C53 H532 107.2 no
H531 C53 H532 111.1 no
C4 C2 H21 109.4 no
C4 C2 H22 109.4 no
H21 C2 H22 110.2 no
C4 C2 H23 108.3 no
H21 C2 H23 110.3 no
H22 C2 H23 109.3 no
C18 C3 H31 109.1 no
C18 C3 H32 107.3 no
H31 C3 H32 109.8 no
C18 C3 H33 109.4 no
H31 C3 H33 110.8 no
H32 C3 H33 110.3 no

loop_
_geom_bond_atom_site_label_1
_geom_bond_atom_site_label_2
_geom_bond_distance
_geom_bond_publ_flag
Ir1 Cl2 2.4930(9) yes
Ir1 N3 2.088(3) yes
Ir1 C5 1.951(3) yes
Ir1 C8 2.007(3) yes
Ir1 C32 2.015(3) yes
Ir1 H1 1.597 no
N3 C4 1.141(5) yes
C4 C2 1.448(5) yes
C5 C6 1.383(5) yes
C5 C30 1.388(5) yes
C6 N7 1.430(4) yes
C6 C27 1.392(5) yes
N7 C8 1.397(4) yes
N7 C11 1.397(4) yes
C8 N9 1.365(4) yes
N9 C10 1.396(4) yes
N9 C16 1.450(4) yes
C10 C11 1.402(5) yes
C10 C15 1.393(5) yes
C11 C12 1.385(5) yes
C12 C13 1.387(5) yes
C12 H121 0.937 no
C13 C14 1.397(5) yes
C13 H131 0.922 no
C14 C15 1.395(5) yes
C14 H141 0.928 no
C15 H151 0.963 no
C16 C17 1.404(5) yes
C16 C23 1.389(5) yes
C17 C18 1.512(6) yes
C17 C20 1.393(5) yes
C18 C19 1.516(6) yes
C18 C3 1.530(6) yes
C18 H181 0.979 no
C19 H191 0.956 no
C19 H192 0.959 no
C19 H193 0.972 no
C20 C21 1.379(6) yes
C20 H201 0.940 no
C21 C22 1.382(6) yes
C21 H211 0.931 no
C22 C23 1.389(5) yes
C22 H221 0.943 no
C23 C24 1.521(6) yes
C24 C25 1.526(6) yes
C24 C26 1.518(6) yes
C24 H241 0.977 no
C25 H251 0.959 no
C25 H252 0.957 no
C25 H253 0.966 no
C26 H261 0.963 no
C26 H262 0.964 no
C26 H263 0.964 no
C27 C28 1.404(5) yes
C27 H271 0.925 no
C28 C29 1.384(5) yes
C28 H281 0.954 no
C29 C30 1.398(5) yes
C29 H291 0.932 no
C30 N31 1.430(4) yes
N31 C32 1.393(4) yes
N31 C35 1.400(4) yes
C32 N33 1.346(4) yes
N33 C34 1.401(4) yes
N33 C40 1.452(4) yes
C34 C35 1.424(5) yes
C34 C39 1.349(5) yes
C35 C36 1.388(5) yes
C36 C37 1.392(5) yes
C36 H361 0.931 no
C37 C38 1.396(5) yes
C37 H371 0.925 no
C38 C39 1.379(5) yes
C38 H381 0.937 no
C39 H391 0.910 no
C40 C41 1.405(5) yes
C40 C48 1.393(5) yes
C41 C42 1.519(5) yes
C41 C45 1.388(5) yes
C42 C43 1.534(6) yes
C42 C44 1.518(6) yes
C42 H421 0.968 no
C43 H431 0.966 no
C43 H432 0.961 no
C43 H433 0.964 no
C44 H441 0.964 no
C44 H442 0.959 no
C44 H443 0.964 no
C45 C46 1.380(6) yes
C45 H451 0.932 no
C46 C47 1.382(6) yes
C46 H461 0.925 no
C47 C48 1.389(5) yes
C47 H471 0.923 no
C48 C49 1.522(6) yes
C49 C50 1.523(6) yes
C49 C51 1.535(7) yes
C49 H491 0.974 no
C50 H501 0.957 no
C50 H502 0.964 no
C50 H503 0.958 no
C51 H511 0.958 no
C51 H512 0.963 no
C51 H513 0.964 no
Cl52 C53 1.731(7) yes
C53 Cl54 1.763(7) yes
C53 H531 0.964 no
C53 H532 0.977 no
C2 H21 0.959 no
C2 H22 0.961 no
C2 H23 0.962 no
C3 H31 0.965 no
C3 H32 0.972 no
C3 H33 0.957 no
